data_7042888
loop_
_publ_author_name
'Shen, Jun-Ju'
'Wang, Feng'
'Yu, Tan-Lai'
'Zhang, Fu-Qiang'
'Tian, Lu'
'Fu, Yun-Long'

_publ_section_title
;
 Halogen-dependent photoinduced electron transfer and chromism of three
 protonated nicotinohydrazide halozincates.
;
_journal_issue 16
_journal_name_full 'Dalton transactions (Cambridge, England : 2003)'
_journal_page_first 5414
_journal_page_last 5419
_journal_paper_doi 10.1039/c7dt00457e
_journal_volume 46
_journal_year 2017
_chemical_formula_moiety 'C6 H9 N3 O, I4 Zn, H2 O'
_chemical_formula_sum 'C6 H11 I4 N3 O2 Zn'
_chemical_formula_weight 730.17
_space_group_crystal_system monoclinic
_space_group_IT_number 14
_space_group_name_Hall '-P 2ybc'
_space_group_name_H-M_alt 'P 1 21/c 1'
_symmetry_space_group_name_Hall '-P 2ybc'
_symmetry_space_group_name_H-M 'P 1 21/c 1'
_atom_sites_solution_hydrogens mixed
_audit_creation_method SHELXL-2016/6
_audit_update_record
;
2017-03-24 deposited with the CCDC.
2017-03-28 downloaded from the CCDC.
;
_cell_angle_alpha 90
_cell_angle_beta 96.576(4)
_cell_angle_gamma 90
_cell_formula_units_Z 4
_cell_length_a 7.5327(13)
_cell_length_b 26.614(5)
_cell_length_c 8.4588(15)
_cell_measurement_reflns_used 9861
_cell_measurement_temperature 273(2)
_cell_measurement_theta_max 28.25
_cell_measurement_theta_min 2.42
_cell_volume 1684.6(5)
_computing_molecular_graphics 'Bruker SHELXTL'
_computing_publication_material 'Bruker SHELXTL'
_computing_structure_refinement 'SHELXL-2016/6 (Sheldrick, 2016)'
_diffrn_ambient_temperature 273(2)
_diffrn_measured_fraction_theta_full 0.943
_diffrn_measured_fraction_theta_max 0.956
_diffrn_measurement_device_type 'CCD area detector'
_diffrn_measurement_method 'phi and omega scans'
_diffrn_radiation_type MoK\a
_diffrn_radiation_wavelength 0.71073
_diffrn_reflns_av_R_equivalents 0.0415
_diffrn_reflns_av_unetI/netI 0.0326
_diffrn_reflns_Laue_measured_fraction_full 0.943
_diffrn_reflns_Laue_measured_fraction_max 0.956
_diffrn_reflns_limit_h_max 10
_diffrn_reflns_limit_h_min -10
_diffrn_reflns_limit_k_max 35
_diffrn_reflns_limit_k_min -35
_diffrn_reflns_limit_l_max 10
_diffrn_reflns_limit_l_min -11
_diffrn_reflns_number 18244
_diffrn_reflns_point_group_measured_fraction_full 0.943
_diffrn_reflns_point_group_measured_fraction_max 0.956
_diffrn_reflns_theta_full 25.242
_diffrn_reflns_theta_max 28.273
_diffrn_reflns_theta_min 3.123
_exptl_absorpt_coefficient_mu 8.780
_exptl_absorpt_correction_T_max 0.639
_exptl_absorpt_correction_T_min 0.088
_exptl_absorpt_correction_type multi-scan
_exptl_crystal_colour yellow
_exptl_crystal_density_diffrn 2.879
_exptl_crystal_description slice
_exptl_crystal_F_000 1304
_exptl_crystal_size_max 0.299
_exptl_crystal_size_mid 0.244
_exptl_crystal_size_min 0.051
_refine_diff_density_max 5.252
_refine_diff_density_min -1.735
_refine_diff_density_rms 0.301
_refine_ls_extinction_coef 0.0205(13)
_refine_ls_extinction_expression Fc^*^=kFc[1+0.001xFc^2^\l^3^/sin(2\q)]^-1/4^
_refine_ls_extinction_method 'SHELXL-2016/6 (Sheldrick 2016)'
_refine_ls_goodness_of_fit_ref 1.065
_refine_ls_hydrogen_treatment constr
_refine_ls_matrix_type full
_refine_ls_number_parameters 150
_refine_ls_number_reflns 3993
_refine_ls_number_restraints 7
_refine_ls_restrained_S_all 1.257
_refine_ls_R_factor_all 0.0617
_refine_ls_R_factor_gt 0.0593
_refine_ls_shift/su_max 0.001
_refine_ls_shift/su_mean 0.000
_refine_ls_structure_factor_coef Fsqd
_refine_ls_weighting_details 'w=1/[\s^2^(Fo^2^)+(0.1046P)^2^+14.4130P] where P=(Fo^2^+2Fc^2^)/3'
_refine_ls_weighting_scheme calc
_refine_ls_wR_factor_gt 0.1683
_refine_ls_wR_factor_ref 0.1712
_reflns_Friedel_coverage 0.000
_reflns_number_gt 3773
_reflns_number_total 3993
_reflns_threshold_expression 'I > 2\s(I)'
_cod_data_source_file c7dt00457e2.cif
_cod_data_source_block compound1P
_cod_depositor_comments
;
The following automatic conversions were performed:

'_exptl_absorpt_correction_type' value 'Multi-scan' changed to
'multi-scan' according to
/home/data/users/saulius/crontab/automatic-downloads/current/RSC/lib/dictionaries/cif_core.dic
dictionary named 'cif_core.dic' version 2.4.2 from 2011-04-26.

Automatic conversion script
Id: cif_fix_values 4973 2017-02-22 13:04:09Z antanas 
;
_cod_database_code 7042888
_shelx_shelxl_version_number 2016/6
_shelx_space_group_comment
;
The symmetry employed for this shelxl refinement is uniquely defined
by the following loop, which should always be used as a source of
symmetry information in preference to the above space-group names.
They are only intended as comments.
;
_shelx_estimated_absorpt_t_min 0.179
_shelx_estimated_absorpt_t_max 0.663

loop_
_space_group_symop_operation_xyz
'x, y, z'
'-x, y+1/2, -z+1/2'
'-x, -y, -z'
'x, -y-1/2, z-1/2'

loop_
_atom_site_label
_atom_site_type_symbol
_atom_site_fract_x
_atom_site_fract_y
_atom_site_fract_z
_atom_site_U_iso_or_equiv
_atom_site_adp_type
_atom_site_occupancy
_atom_site_site_symmetry_order
_atom_site_calc_flag
_atom_site_refinement_flags_posn
_atom_site_refinement_flags_adp
C1 C 0.2993(12) 0.6464(4) 0.9753(11) 0.0402(17) Uani 1 1 d . .
H1 H 0.227888 0.621343 1.011350 0.048 Uiso 1 1 calc R U
O2 O 0.7072(15) 0.4901(3) 0.4626(13) 0.072(3) Uani 1 1 d G .
H7 H 0.731419 0.459254 0.474307 0.107 Uiso 1 1 d DG U
H6 H 0.788813 0.503816 0.416001 0.107 Uiso 1 1 d DG U
C2 C 0.4438(12) 0.6328(4) 0.9011(10) 0.0397(18) Uani 1 1 d . .
C3 C 0.5525(13) 0.6719(4) 0.8554(15) 0.051(2) Uani 1 1 d . .
H3 H 0.657536 0.664153 0.812645 0.061 Uiso 1 1 calc R U
C4 C 0.5059(16) 0.7213(4) 0.8731(18) 0.060(3) Uani 1 1 d . .
H4 H 0.572027 0.746979 0.833391 0.072 Uiso 1 1 calc R U
C5 C 0.3591(15) 0.7322(4) 0.9508(15) 0.053(2) Uani 1 1 d . .
H5 H 0.329202 0.765246 0.971208 0.063 Uiso 1 1 calc R U
C6 C 0.4816(12) 0.5795(4) 0.8879(10) 0.0400(18) Uani 1 1 d . .
N1 N 0.2581(11) 0.6931(3) 0.9973(10) 0.0467(18) Uani 1 1 d . .
H1A H 0.164247 0.699733 1.042500 0.056 Uiso 1 1 calc R U
N2 N 0.5938(14) 0.5650(3) 0.7826(10) 0.051(2) Uani 1 1 d . .
H2 H 0.643432 0.587031 0.727512 0.061 Uiso 1 1 calc R U
N3 N 0.627(2) 0.5158(4) 0.7651(13) 0.078(4) Uani 1 1 d . .
H3A H 0.558793 0.504163 0.679967 0.117 Uiso 1 1 calc DR U
H3B H 0.601360 0.499287 0.851244 0.117 Uiso 1 1 calc DR U
H3C H 0.741281 0.511477 0.752696 0.117 Uiso 1 1 calc DR U
O1 O 0.4044(12) 0.5473(3) 0.9611(12) 0.061(2) Uani 1 1 d . .
Zn1 Zn 0.83996(10) 0.63329(3) 0.34512(8) 0.0193(2) Uani 1 1 d . .
I1 I 0.47760(8) 0.62707(2) 0.38506(8) 0.0459(2) Uani 1 1 d . .
I2 I 1.00520(9) 0.61212(3) 0.64812(7) 0.0510(2) Uani 1 1 d . .
I3 I 0.93228(9) 0.55655(2) 0.14797(8) 0.0482(2) Uani 1 1 d D .
I4 I 0.91852(9) 0.72563(2) 0.22057(8) 0.0480(2) Uani 1 1 d . .

loop_
_atom_site_aniso_label
_atom_site_aniso_U_11
_atom_site_aniso_U_22
_atom_site_aniso_U_33
_atom_site_aniso_U_23
_atom_site_aniso_U_13
_atom_site_aniso_U_12
C1 0.035(4) 0.046(4) 0.041(4) 0.004(3) 0.006(3) -0.007(3)
O2 0.090(6) 0.048(4) 0.085(6) 0.002(4) 0.045(5) 0.008(4)
C2 0.036(4) 0.057(5) 0.025(3) 0.001(3) -0.001(3) -0.002(3)
C3 0.032(4) 0.053(5) 0.069(7) 0.009(5) 0.013(4) -0.002(4)
C4 0.050(6) 0.048(6) 0.084(8) 0.001(5) 0.015(6) -0.011(4)
C5 0.049(5) 0.049(5) 0.063(6) 0.000(5) 0.021(5) 0.000(4)
C6 0.040(4) 0.047(5) 0.032(4) 0.010(3) 0.002(3) -0.004(3)
N1 0.042(4) 0.051(4) 0.048(4) 0.001(3) 0.007(3) 0.007(3)
N2 0.071(6) 0.046(4) 0.038(4) 0.003(3) 0.015(4) 0.008(4)
N3 0.124(11) 0.061(6) 0.055(6) 0.007(5) 0.037(6) 0.028(7)
O1 0.064(5) 0.049(4) 0.075(5) 0.022(4) 0.024(4) 0.007(4)
Zn1 0.0229(4) 0.0194(4) 0.0166(3) 0.0005(2) 0.0060(2) -0.0003(2)
I1 0.0383(3) 0.0497(4) 0.0501(4) 0.0096(2) 0.0064(2) -0.0015(2)
I2 0.0432(4) 0.0708(5) 0.0380(4) -0.0024(3) -0.0002(2) 0.0061(3)
I3 0.0528(4) 0.0474(4) 0.0460(4) -0.0113(2) 0.0125(3) -0.0022(2)
I4 0.0497(4) 0.0413(4) 0.0571(4) 0.0045(2) 0.0243(3) 0.0020(2)

loop_
_atom_type_symbol
_atom_type_description
_atom_type_scat_dispersion_real
_atom_type_scat_dispersion_imag
_atom_type_scat_source
C C 0.0033 0.0016 'International Tables Vol C Tables 4.2.6.8 and 6.1.1.4'
H H 0.0000 0.0000 'International Tables Vol C Tables 4.2.6.8 and 6.1.1.4'
N N 0.0061 0.0033 'International Tables Vol C Tables 4.2.6.8 and 6.1.1.4'
O O 0.0106 0.0060 'International Tables Vol C Tables 4.2.6.8 and 6.1.1.4'
Zn Zn 0.2839 1.4301 'International Tables Vol C Tables 4.2.6.8 and 6.1.1.4'
I I -0.4742 1.8119 'International Tables Vol C Tables 4.2.6.8 and 6.1.1.4'

loop_
_geom_angle_atom_site_label_1
_geom_angle_atom_site_label_2
_geom_angle_atom_site_label_3
_geom_angle
N1 C1 C2 122.4(9)
N1 C1 H1 118.8
C2 C1 H1 118.8
H7 O2 H6 108.3
C1 C2 C3 116.8(9)
C1 C2 C6 117.9(8)
C3 C2 C6 125.2(9)
C4 C3 C2 121.0(10)
C4 C3 H3 119.5
C2 C3 H3 119.5
C3 C4 C5 118.7(11)
C3 C4 H4 120.7
C5 C4 H4 120.7
N1 C5 C4 118.6(10)
N1 C5 H5 120.7
C4 C5 H5 120.7
O1 C6 N2 119.8(10)
O1 C6 C2 121.9(9)
N2 C6 C2 118.1(8)
C1 N1 C5 122.3(9)
C1 N1 H1A 118.8
C5 N1 H1A 118.8
N3 N2 C6 119.1(10)
N3 N2 H2 120.5
C6 N2 H2 120.5
N2 N3 H3A 109.5
N2 N3 H3B 109.5
H3A N3 H3B 109.5
N2 N3 H3C 109.5
H3A N3 H3C 109.5
H3B N3 H3C 109.5
I4 Zn1 I3 110.24(3)
I4 Zn1 I2 116.07(3)
I3 Zn1 I2 106.78(3)
I4 Zn1 I1 110.71(3)
I3 Zn1 I1 110.16(3)
I2 Zn1 I1 102.55(3)

loop_
_geom_bond_atom_site_label_1
_geom_bond_atom_site_label_2
_geom_bond_distance
C1 N1 1.299(14)
C1 C2 1.366(13)
C1 H1 0.9300
O2 H7 0.8435
O2 H6 0.8503
C2 C3 1.405(14)
C2 C6 1.454(14)
C3 C4 1.375(17)
C3 H3 0.9300
C4 C5 1.380(17)
C4 H4 0.9300
C5 N1 1.372(15)
C5 H5 0.9300
C6 O1 1.239(12)
C6 N2 1.352(13)
N1 H1A 0.8600
N2 N3 1.344(14)
N2 H2 0.8600
N3 H3A 0.8900
N3 H3B 0.8900
N3 H3C 0.8900
Zn1 I4 2.7645(10)
Zn1 I3 2.7752(10)
Zn1 I2 2.7758(10)
Zn1 I1 2.7935(10)

loop_
_geom_hbond_atom_site_label_D
_geom_hbond_atom_site_label_H
_geom_hbond_atom_site_label_A
_geom_hbond_distance_DH
_geom_hbond_distance_HA
_geom_hbond_distance_DA
_geom_hbond_angle_DHA
_geom_hbond_site_symmetry_A
N3 H3C I3 0.89 3.09 3.839(14) 142.8 3_766
N3 H3B O1 0.89 2.02 2.893(13) 166.7 3_667
N3 H3A O2 0.89 2.22 2.99(2) 144.4 3_666
N3 H3A O2 0.89 2.29 2.783(14) 114.8 .
N2 H2 I2 0.86 2.96 3.644(10) 138.3 .
N2 H2 I1 0.86 3.20 3.758(9) 124.6 .
N1 H1A I4 0.86 2.61 3.460(9) 170.0 1_456
C5 H5 I1 0.93 3.19 3.906(11) 135.2 4_576
C4 H4 I4 0.93 2.97 3.773(12) 145.3 4_576
C1 H1 I3 0.93 3.14 4.052(9) 167.4 1_456
N3 H3C I3 0.89 3.09 3.839(14) 142.8 3_766
N3 H3B O1 0.89 2.02 2.893(13) 166.7 3_667
N3 H3A O2 0.89 2.22 2.99(2) 144.4 3_666
N3 H3A O2 0.89 2.29 2.783(14) 114.8 .
N2 H2 I2 0.86 2.96 3.644(10) 138.3 .
N2 H2 I1 0.86 3.20 3.758(9) 124.6 .
N1 H1A I4 0.86 2.61 3.460(9) 170.0 1_456
C5 H5 I1 0.93 3.19 3.906(11) 135.2 4_576
C4 H4 I4 0.93 2.97 3.773(12) 145.3 4_576
C1 H1 I3 0.93 3.14 4.052(9) 167.4 1_456
N3 H3C I3 0.89 3.09 3.839(14) 142.8 3_766
N3 H3B O1 0.89 2.02 2.893(13) 166.7 3_667
N3 H3A O2 0.89 2.22 2.99(2) 144.4 3_666
N3 H3A O2 0.89 2.29 2.783(14) 114.8 .
N2 H2 I2 0.86 2.96 3.644(10) 138.3 .
N2 H2 I1 0.86 3.20 3.758(9) 124.6 .
N1 H1A I4 0.86 2.61 3.460(9) 170.0 1_456
C5 H5 I1 0.93 3.19 3.906(11) 135.2 4_576
C4 H4 I4 0.93 2.97 3.773(12) 145.3 4_576
C1 H1 I3 0.93 3.14 4.052(9) 167.4 1_456
C1 H1 I3 0.93 3.14 4.052(9) 167.4 1_456
C4 H4 I4 0.93 2.97 3.773(12) 145.3 4_576
C5 H5 I1 0.93 3.19 3.906(11) 135.2 4_576
N1 H1A I4 0.86 2.61 3.460(9) 170.0 1_456
N2 H2 I1 0.86 3.20 3.758(9) 124.6 .
N2 H2 I2 0.86 2.96 3.644(10) 138.3 .
N3 H3A O2 0.89 2.29 2.783(14) 114.8 .
N3 H3A O2 0.89 2.22 2.99(2) 144.4 3_666
N3 H3B O1 0.89 2.02 2.893(13) 166.7 3_667
N3 H3C I3 0.89 3.09 3.839(14) 142.8 3_766
C1 H1 I3 0.93 3.14 4.052(9) 167.4 1_456
C4 H4 I4 0.93 2.97 3.773(12) 145.3 4_576
C5 H5 I1 0.93 3.19 3.906(11) 135.2 4_576
N1 H1A I4 0.86 2.61 3.460(9) 170.0 1_456
N2 H2 I1 0.86 3.20 3.758(9) 124.6 .
N2 H2 I2 0.86 2.96 3.644(10) 138.3 .
N3 H3A O2 0.89 2.29 2.783(14) 114.8 .
N3 H3A O2 0.89 2.22 2.99(2) 144.4 3_666
N3 H3B O1 0.89 2.02 2.893(13) 166.7 3_667
N3 H3C I3 0.89 3.09 3.839(14) 142.8 3_766
C1 H1 I3 0.93 3.14 4.052(9) 167.4 1_456
C4 H4 I4 0.93 2.97 3.773(12) 145.3 4_576
C5 H5 I1 0.93 3.19 3.906(11) 135.2 4_576
N1 H1A I4 0.86 2.61 3.460(9) 170.0 1_456
N2 H2 I1 0.86 3.20 3.758(9) 124.6 .
N2 H2 I2 0.86 2.96 3.644(10) 138.3 .
N3 H3A O2 0.89 2.22 2.99(2) 144.4 3_666
N3 H3B O1 0.89 2.02 2.893(13) 166.7 3_667
N3 H3A O2 0.89 2.29 2.783(14) 114.8 .
N3 H3C I3 0.89 3.09 3.839(14) 142.8 3_766
C1 H1 I3 0.93 3.14 4.052(9) 167.4 1_456
C4 H4 I4 0.93 2.97 3.773(12) 145.3 4_576
C5 H5 I1 0.93 3.19 3.906(11) 135.2 4_576
N1 H1A I4 0.86 2.61 3.460(9) 170.0 1_456
N2 H2 I1 0.86 3.20 3.758(9) 124.6 .
N2 H2 I2 0.86 2.96 3.644(10) 138.3 .
N3 H3A O2 0.89 2.22 2.99(2) 144.4 3_666
N3 H3B O1 0.89 2.02 2.893(13) 166.7 3_667
N3 H3C I3 0.89 3.09 3.839(14) 142.8 3_766

loop_
_geom_torsion_atom_site_label_1
_geom_torsion_atom_site_label_2
_geom_torsion_atom_site_label_3
_geom_torsion_atom_site_label_4
_geom_torsion
N1 C1 C2 C3 2.9(14)
N1 C1 C2 C6 177.8(8)
C1 C2 C3 C4 -5.3(16)
C6 C2 C3 C4 -179.8(11)
C2 C3 C4 C5 6.2(19)
C3 C4 C5 N1 -4.6(19)
C1 C2 C6 O1 -10.9(13)
C3 C2 C6 O1 163.6(10)
C1 C2 C6 N2 163.8(9)
C3 C2 C6 N2 -21.7(14)
C2 C1 N1 C5 -1.5(15)
C4 C5 N1 C1 2.3(17)
O1 C6 N2 N3 -3.3(16)
C2 C6 N2 N3 -178.1(11)
